data_4127460
loop_
_publ_author_name
'Nie, Wei'
'Gong, Jing'
'Chen, Zhihao'
'Liu, Jiazhen'
'Tian, Di'
'Song, Hao'
'Liu, Xiao-Yu'
'Qin, Yong'

_publ_section_title
;
 Enantioselective Total Synthesis of (-)-Arcutinine.
;
_journal_issue 24
_journal_name_full 'Journal of the American Chemical Society'
_journal_page_first 9712
_journal_page_last 9718
_journal_paper_doi 10.1021/jacs.9b04847
_journal_volume 141
_journal_year 2019
_chemical_formula_moiety 'C28 H35 N O6 S'
_chemical_formula_sum 'C28 H35 N O6 S'
_chemical_formula_weight 513.63
_space_group_crystal_system monoclinic
_space_group_IT_number 14
_space_group_name_Hall '-P 2yn'
_space_group_name_H-M_alt 'P 1 21/n 1'
_symmetry_space_group_name_Hall '-P 2yn'
_symmetry_space_group_name_H-M 'P 1 21/n 1'
_atom_sites_solution_hydrogens geom
_atom_sites_solution_primary dual
_audit_creation_date 2019-03-13
_audit_creation_method
;
Olex2 1.2
(compiled 2018.05.29 svn.r3508 for OlexSys, GUI svn.r5506)
;
_cell_angle_alpha 90
_cell_angle_beta 110.123(9)
_cell_angle_gamma 90
_cell_formula_units_Z 4
_cell_length_a 13.3161(12)
_cell_length_b 13.3539(5)
_cell_length_c 15.3167(10)
_cell_measurement_reflns_used 2991
_cell_measurement_temperature 293(2)
_cell_measurement_theta_max 27.6000
_cell_measurement_theta_min 3.4340
_cell_volume 2557.4(3)
_computing_cell_refinement
;
CrysAlisPro, Agilent Technologies,
Version 1.171.37.35 (release 13-08-2014 CrysAlis171 .NET)
(compiled Aug 13 2014,18:06:01)
;
_computing_data_collection
;
CrysAlisPro, Agilent Technologies,
Version 1.171.37.35 (release 13-08-2014 CrysAlis171 .NET)
(compiled Aug 13 2014,18:06:01)
;
_computing_data_reduction
;
CrysAlisPro, Agilent Technologies,
Version 1.171.37.35 (release 13-08-2014 CrysAlis171 .NET)
(compiled Aug 13 2014,18:06:01)
;
_computing_molecular_graphics 'Olex2 (Dolomanov et al., 2009)'
_computing_publication_material 'Olex2 (Dolomanov et al., 2009)'
_computing_structure_refinement 'ShelXL (Sheldrick, 2015)'
_computing_structure_solution 'ShelXT (Sheldrick, 2015)'
_diffrn_ambient_temperature 293.15
_diffrn_detector 'CCD plate'
_diffrn_detector_area_resol_mean 16.0874
_diffrn_detector_type Eos
_diffrn_measured_fraction_theta_full 0.998
_diffrn_measured_fraction_theta_max 0.999
_diffrn_measurement_details
;
#__ type_ start__ end____ width___ exp.time_
  1 omega  -23.00   19.00   1.0000    4.0000
omega____ theta____ kappa____ phi______ frames
    -      -14.8106  -99.0000   90.0000 42

#__ type_ start__ end____ width___ exp.time_
  2 omega  -42.00   49.00   1.0000    4.0000
omega____ theta____ kappa____ phi______ frames
    -      -14.8106   19.0000    0.0000 91

#__ type_ start__ end____ width___ exp.time_
  3 omega  -36.00   57.00   1.0000    4.0000
omega____ theta____ kappa____ phi______ frames
    -      -14.8106   19.0000   90.0000 93
;
_diffrn_measurement_device 'four-circle diffractometer'
_diffrn_measurement_device_type 'Xcalibur, Eos'
_diffrn_measurement_method '\w scans'
_diffrn_orient_matrix_UB_11 0.0503683000
_diffrn_orient_matrix_UB_12 0.0169177000
_diffrn_orient_matrix_UB_13 -0.0002812000
_diffrn_orient_matrix_UB_21 0.0260400000
_diffrn_orient_matrix_UB_22 -0.0318165000
_diffrn_orient_matrix_UB_23 0.0381322000
_diffrn_orient_matrix_UB_31 0.0005191000
_diffrn_orient_matrix_UB_32 -0.0390442000
_diffrn_orient_matrix_UB_33 -0.0312920000
_diffrn_radiation_monochromator graphite
_diffrn_radiation_probe x-ray
_diffrn_radiation_type MoK\a
_diffrn_radiation_wavelength 0.71073
_diffrn_reflns_av_R_equivalents 0.0429
_diffrn_reflns_av_unetI/netI 0.0521
_diffrn_reflns_Laue_measured_fraction_full 0.998
_diffrn_reflns_Laue_measured_fraction_max 0.999
_diffrn_reflns_limit_h_max 16
_diffrn_reflns_limit_h_min -11
_diffrn_reflns_limit_k_max 16
_diffrn_reflns_limit_k_min -16
_diffrn_reflns_limit_l_max 17
_diffrn_reflns_limit_l_min -19
_diffrn_reflns_number 11952
_diffrn_reflns_point_group_measured_fraction_full 0.998
_diffrn_reflns_point_group_measured_fraction_max 0.999
_diffrn_reflns_theta_full 25.242
_diffrn_reflns_theta_max 26.370
_diffrn_reflns_theta_min 3.051
_diffrn_source 'Enhance (Mo) X-ray Source'
_exptl_absorpt_coefficient_mu 0.171
_exptl_absorpt_correction_T_max 1.00000
_exptl_absorpt_correction_T_min 0.81177
_exptl_absorpt_correction_type multi-scan
_exptl_absorpt_process_details
;
CrysAlisPro, Agilent Technologies,
Version 1.171.37.35 (release 13-08-2014 CrysAlis171 .NET)
(compiled Aug 13 2014,18:06:01)
Empirical absorption correction using spherical harmonics,
 implemented in SCALE3 ABSPACK scaling algorithm.
;
_exptl_crystal_density_diffrn 1.334
_exptl_crystal_description
;
;
_exptl_crystal_F_000 1096
_exptl_crystal_size_max 0.35
_exptl_crystal_size_mid 0.3
_exptl_crystal_size_min 0.25
_refine_diff_density_max 0.260
_refine_diff_density_min -0.264
_refine_diff_density_rms 0.044
_refine_ls_extinction_method none
_refine_ls_goodness_of_fit_ref 1.032
_refine_ls_hydrogen_treatment constr
_refine_ls_matrix_type full
_refine_ls_number_parameters 329
_refine_ls_number_reflns 5243
_refine_ls_number_restraints 0
_refine_ls_restrained_S_all 1.032
_refine_ls_R_factor_all 0.0903
_refine_ls_R_factor_gt 0.0571
_refine_ls_shift/su_max 0.001
_refine_ls_shift/su_mean 0.000
_refine_ls_structure_factor_coef Fsqd
_refine_ls_weighting_details 'w=1/[\s^2^(Fo^2^)+(0.0724P)^2^+0.2670P] where P=(Fo^2^+2Fc^2^)/3'
_refine_ls_weighting_scheme calc
_refine_ls_wR_factor_gt 0.1382
_refine_ls_wR_factor_ref 0.1617
_reflns_Friedel_coverage 0.000
_reflns_number_gt 3437
_reflns_number_total 5243
_reflns_threshold_expression 'I > 2\s(I)'
_cod_data_source_file ja9b04847_si_002.cif
_cod_data_source_block 190311_s2_gj
_cod_database_code 4127460
_shelx_shelxl_version_number 2014/7
_chemical_oxdiff_formula c12h12n2o3s1
_shelx_space_group_comment
;
The symmetry employed for this shelxl refinement is uniquely defined
by the following loop, which should always be used as a source of
symmetry information in preference to the above space-group names.
They are only intended as comments.
;
_shelx_estimated_absorpt_t_max 0.959
_shelx_estimated_absorpt_t_min 0.943
_reflns_odcompleteness_completeness 99.76
_reflns_odcompleteness_iscentric 1
_reflns_odcompleteness_theta 26.32
_olex2_refinement_description
;
1. Fixed Uiso
 At 1.2 times of:
  All C(H) groups, All C(H,H) groups
 At 1.5 times of:
  All C(H,H,H) groups
2.a Ternary CH refined with riding coordinates:
 C8(H8), C9(H9), C11(H11)
2.b Secondary CH2 refined with riding coordinates:
 C3(H3A,H3B), C4(H4A,H4B), C5(H5A,H5B), C7(H7A,H7B), C10(H10A,H10B), C15(H15A,
 H15B), C16(H16A,H16B)
2.c Aromatic/amide H refined with riding coordinates:
 C17(H17), C18(H18), C21(H21), C22(H22), C24(H24), C25(H25)
2.d Idealised Me refined as rotating group:
 C19(H19A,H19B,H19C), C26(H26A,H26B,H26C), C27(H27A,H27B,H27C), C28(H28A,H28B,
 H28C)
;
_olex2_submission_special_instructions 'No special instructions were received'

loop_
_space_group_symop_operation_xyz
'x, y, z'
'-x+1/2, y+1/2, -z+1/2'
'-x, -y, -z'
'x-1/2, -y-1/2, z-1/2'

loop_
_atom_site_label
_atom_site_type_symbol
_atom_site_fract_x
_atom_site_fract_y
_atom_site_fract_z
_atom_site_U_iso_or_equiv
_atom_site_adp_type
_atom_site_occupancy
_atom_site_site_symmetry_order
_atom_site_calc_flag
_atom_site_refinement_flags_posn
S1 S 0.81296(6) 0.15423(5) 0.35327(5) 0.0567(2) Uani 1 1 d .
O1 O 0.57920(16) 0.13344(14) 0.47846(14) 0.0704(6) Uani 1 1 d .
O2 O 0.86230(14) 0.59962(13) 0.54451(13) 0.0631(5) Uani 1 1 d .
O3 O 0.69101(15) 0.66575(12) 0.47579(12) 0.0608(5) Uani 1 1 d .
O4 O 0.73656(18) 0.53298(13) 0.64410(13) 0.0729(6) Uani 1 1 d .
O5 O 0.91340(18) 0.11662(15) 0.35255(16) 0.0846(7) Uani 1 1 d .
O6 O 0.7595(2) 0.23231(13) 0.29169(13) 0.0798(7) Uani 1 1 d .
N1 N 0.83602(15) 0.19463(13) 0.45946(12) 0.0444(5) Uani 1 1 d .
C1 C 0.74975(18) 0.19643(16) 0.57344(15) 0.0402(5) Uani 1 1 d .
C2 C 0.6579(2) 0.11976(18) 0.54611(18) 0.0512(6) Uani 1 1 d .
C3 C 0.6664(2) 0.0314(2) 0.6097(2) 0.0681(8) Uani 1 1 d .
H3A H 0.6571 0.0541 0.6667 0.082 Uiso 1 1 calc R
H3B H 0.6097 -0.0160 0.5799 0.082 Uiso 1 1 calc R
C4 C 0.7728(3) -0.0197(2) 0.6328(2) 0.0746(9) Uani 1 1 d .
H4A H 0.7792 -0.0482 0.5767 0.090 Uiso 1 1 calc R
H4B H 0.7774 -0.0740 0.6761 0.090 Uiso 1 1 calc R
C5 C 0.8633(2) 0.0530(2) 0.67522(19) 0.0678(8) Uani 1 1 d .
H5A H 0.9305 0.0180 0.6865 0.081 Uiso 1 1 calc R
H5B H 0.8611 0.0745 0.7350 0.081 Uiso 1 1 calc R
C6 C 0.8624(2) 0.14632(17) 0.61637(16) 0.0472(6) Uani 1 1 d .
C7 C 0.8897(2) 0.1198(2) 0.53131(17) 0.0583(7) Uani 1 1 d .
H7A H 0.9665 0.1220 0.5454 0.070 Uiso 1 1 calc R
H7B H 0.8645 0.0530 0.5099 0.070 Uiso 1 1 calc R
C8 C 0.75233(18) 0.25011(15) 0.48441(15) 0.0399(5) Uani 1 1 d .
H8 H 0.6832 0.2405 0.4348 0.048 Uiso 1 1 calc R
C9 C 0.77341(19) 0.36301(15) 0.50022(16) 0.0414(5) Uani 1 1 d .
H9 H 0.8364 0.3707 0.5565 0.050 Uiso 1 1 calc R
C10 C 0.7946(2) 0.42374(17) 0.42236(19) 0.0570(7) Uani 1 1 d .
H10A H 0.8705 0.4379 0.4400 0.068 Uiso 1 1 calc R
H10B H 0.7731 0.3849 0.3654 0.068 Uiso 1 1 calc R
C11 C 0.7314(2) 0.52276(17) 0.40598(16) 0.0536(7) Uani 1 1 d .
H11 H 0.7477 0.5646 0.3600 0.064 Uiso 1 1 calc R
C12 C 0.75426(19) 0.57799(16) 0.49754(16) 0.0468(6) Uani 1 1 d .
C13 C 0.72179(19) 0.50993(17) 0.56451(17) 0.0461(6) Uani 1 1 d .
C14 C 0.6752(2) 0.41025(16) 0.52139(16) 0.0460(6) Uani 1 1 d .
C15 C 0.6372(2) 0.34535(18) 0.58524(19) 0.0563(7) Uani 1 1 d .
H15A H 0.6183 0.3878 0.6286 0.068 Uiso 1 1 calc R
H15B H 0.5735 0.3092 0.5485 0.068 Uiso 1 1 calc R
C16 C 0.7216(2) 0.27146(18) 0.63897(16) 0.0502(6) Uani 1 1 d .
H16A H 0.6960 0.2347 0.6818 0.060 Uiso 1 1 calc R
H16B H 0.7856 0.3075 0.6752 0.060 Uiso 1 1 calc R
C17 C 0.6169(2) 0.4955(2) 0.37427(19) 0.0661(8) Uani 1 1 d .
H17 H 0.5684 0.5181 0.3182 0.079 Uiso 1 1 calc R
C18 C 0.5881(2) 0.43709(18) 0.43077(19) 0.0585(7) Uani 1 1 d .
H18 H 0.5185 0.4137 0.4159 0.070 Uiso 1 1 calc R
C19 C 0.9506(2) 0.2159(2) 0.6779(2) 0.0684(8) Uani 1 1 d .
H19A H 0.9570 0.2733 0.6424 0.103 Uiso 1 1 calc GR
H19B H 1.0174 0.1805 0.6992 0.103 Uiso 1 1 calc GR
H19C H 0.9323 0.2374 0.7304 0.103 Uiso 1 1 calc GR
C20 C 0.7241(2) 0.05245(16) 0.33122(16) 0.0449(6) Uani 1 1 d .
C21 C 0.6172(2) 0.06853(19) 0.28936(18) 0.0573(7) Uani 1 1 d .
H21 H 0.5917 0.1333 0.2737 0.069 Uiso 1 1 calc R
C22 C 0.5465(2) -0.0112(2) 0.27008(19) 0.0635(7) Uani 1 1 d .
H22 H 0.4739 0.0004 0.2400 0.076 Uiso 1 1 calc R
C23 C 0.5820(2) -0.10752(19) 0.29475(17) 0.0516(6) Uani 1 1 d .
C24 C 0.6902(2) -0.12173(18) 0.33741(18) 0.0543(7) Uani 1 1 d .
H24 H 0.7158 -0.1861 0.3551 0.065 Uiso 1 1 calc R
C25 C 0.7613(2) -0.04411(17) 0.35458(17) 0.0510(6) Uani 1 1 d .
H25 H 0.8343 -0.0561 0.3818 0.061 Uiso 1 1 calc R
C26 C 0.5056(3) -0.1946(2) 0.2748(2) 0.0791(9) Uani 1 1 d .
H26A H 0.5250 -0.2424 0.2366 0.119 Uiso 1 1 calc GR
H26B H 0.4342 -0.1712 0.2429 0.119 Uiso 1 1 calc GR
H26C H 0.5090 -0.2257 0.3323 0.119 Uiso 1 1 calc GR
C27 C 0.9121(3) 0.6615(3) 0.4956(3) 0.0963(12) Uani 1 1 d .
H27A H 0.9201 0.6247 0.4446 0.144 Uiso 1 1 calc GR
H27B H 0.9812 0.6820 0.5370 0.144 Uiso 1 1 calc GR
H27C H 0.8686 0.7195 0.4724 0.144 Uiso 1 1 calc GR
C28 C 0.6948(3) 0.7314(2) 0.5503(2) 0.0800(9) Uani 1 1 d .
H28A H 0.6560 0.7916 0.5256 0.120 Uiso 1 1 calc GR
H28B H 0.7679 0.7478 0.5850 0.120 Uiso 1 1 calc GR
H28C H 0.6631 0.6990 0.5904 0.120 Uiso 1 1 calc GR

loop_
_atom_site_aniso_label
_atom_site_aniso_U_11
_atom_site_aniso_U_22
_atom_site_aniso_U_33
_atom_site_aniso_U_23
_atom_site_aniso_U_13
_atom_site_aniso_U_12
S1 0.0800(5) 0.0490(4) 0.0538(4) -0.0068(3) 0.0394(4) -0.0111(3)
O1 0.0519(12) 0.0813(13) 0.0687(13) 0.0023(10) 0.0086(10) -0.0256(10)
O2 0.0499(11) 0.0607(11) 0.0701(12) 0.0060(9) 0.0098(9) -0.0096(9)
O3 0.0665(13) 0.0410(9) 0.0649(12) 0.0005(9) 0.0099(9) 0.0072(9)
O4 0.1057(17) 0.0632(12) 0.0552(12) -0.0086(10) 0.0343(11) -0.0106(11)
O5 0.0868(16) 0.0868(13) 0.1111(17) -0.0310(13) 0.0737(14) -0.0197(12)
O6 0.146(2) 0.0492(10) 0.0489(11) 0.0065(9) 0.0390(12) -0.0103(12)
N1 0.0501(12) 0.0403(10) 0.0468(11) -0.0020(9) 0.0218(9) -0.0024(9)
C1 0.0441(13) 0.0395(11) 0.0370(12) -0.0023(10) 0.0139(10) -0.0074(10)
C2 0.0502(16) 0.0532(14) 0.0510(15) -0.0041(13) 0.0184(13) -0.0130(12)
C3 0.079(2) 0.0547(16) 0.0698(19) 0.0015(14) 0.0243(16) -0.0279(16)
C4 0.099(3) 0.0442(14) 0.071(2) 0.0078(14) 0.0169(17) -0.0104(17)
C5 0.073(2) 0.0604(17) 0.0568(17) 0.0085(14) 0.0061(14) 0.0032(15)
C6 0.0483(15) 0.0442(12) 0.0428(13) -0.0007(11) 0.0077(11) -0.0041(11)
C7 0.0509(16) 0.0656(16) 0.0549(16) -0.0004(14) 0.0138(13) 0.0100(13)
C8 0.0389(13) 0.0404(12) 0.0415(13) -0.0004(10) 0.0151(10) -0.0020(10)
C9 0.0439(14) 0.0386(11) 0.0441(13) 0.0017(10) 0.0182(11) -0.0027(10)
C10 0.078(2) 0.0420(12) 0.0610(16) 0.0041(12) 0.0368(14) 0.0011(13)
C11 0.0706(19) 0.0450(13) 0.0430(14) 0.0072(12) 0.0167(12) -0.0027(13)
C12 0.0439(14) 0.0395(12) 0.0499(14) 0.0035(11) 0.0069(11) -0.0004(11)
C13 0.0478(15) 0.0432(12) 0.0460(14) -0.0034(11) 0.0146(11) 0.0020(11)
C14 0.0477(15) 0.0389(12) 0.0547(15) -0.0020(11) 0.0219(12) -0.0025(11)
C15 0.0626(18) 0.0473(14) 0.0711(18) -0.0052(13) 0.0384(15) -0.0052(13)
C16 0.0598(16) 0.0498(13) 0.0474(14) -0.0016(11) 0.0264(12) -0.0084(13)
C17 0.072(2) 0.0558(15) 0.0527(16) -0.0017(14) -0.0013(14) -0.0051(15)
C18 0.0451(16) 0.0510(14) 0.0672(18) -0.0088(14) 0.0039(13) -0.0053(13)
C19 0.0513(17) 0.0684(17) 0.0675(18) -0.0068(15) -0.0029(13) -0.0084(14)
C20 0.0575(16) 0.0444(13) 0.0368(13) -0.0023(10) 0.0211(11) 0.0052(12)
C21 0.0672(19) 0.0440(13) 0.0520(15) 0.0063(12) 0.0096(13) 0.0135(14)
C22 0.0535(17) 0.0647(17) 0.0629(18) -0.0034(15) 0.0079(13) 0.0091(15)
C23 0.0581(17) 0.0529(14) 0.0488(14) -0.0075(12) 0.0249(13) -0.0037(13)
C24 0.0693(19) 0.0401(13) 0.0550(15) 0.0000(12) 0.0234(14) 0.0086(13)
C25 0.0495(15) 0.0473(14) 0.0552(16) -0.0040(12) 0.0170(12) 0.0076(12)
C26 0.076(2) 0.0727(19) 0.098(2) -0.0132(18) 0.0411(18) -0.0172(17)
C27 0.070(2) 0.090(2) 0.133(3) 0.024(2) 0.039(2) -0.021(2)
C28 0.098(3) 0.0469(15) 0.091(2) -0.0170(16) 0.0282(19) 0.0009(16)

loop_
_atom_type_symbol
_atom_type_description
_atom_type_scat_dispersion_real
_atom_type_scat_dispersion_imag
_atom_type_scat_source
C C 0.0033 0.0016 'International Tables Vol C Tables 4.2.6.8 and 6.1.1.4'
H H 0.0000 0.0000 'International Tables Vol C Tables 4.2.6.8 and 6.1.1.4'
N N 0.0061 0.0033 'International Tables Vol C Tables 4.2.6.8 and 6.1.1.4'
O O 0.0106 0.0060 'International Tables Vol C Tables 4.2.6.8 and 6.1.1.4'
S S 0.1246 0.1234 'International Tables Vol C Tables 4.2.6.8 and 6.1.1.4'

loop_
_geom_angle_atom_site_label_1
_geom_angle_atom_site_label_2
_geom_angle_atom_site_label_3
_geom_angle
O5 S1 N1 105.45(12)
O5 S1 C20 107.21(11)
O6 S1 O5 120.53(13)
O6 S1 N1 107.27(10)
O6 S1 C20 106.83(13)
N1 S1 C20 109.23(10)
C12 O2 C27 115.6(2)
C12 O3 C28 117.8(2)
C7 N1 S1 113.22(15)
C7 N1 C8 110.96(17)
C8 N1 S1 121.04(16)
C2 C1 C6 112.76(18)
C2 C1 C8 108.92(18)
C2 C1 C16 105.01(18)
C8 C1 C6 105.01(17)
C8 C1 C16 110.69(17)
C16 C1 C6 114.45(18)
O1 C2 C1 120.5(2)
O1 C2 C3 121.5(2)
C3 C2 C1 117.9(2)
C2 C3 H3A 109.4
C2 C3 H3B 109.4
H3A C3 H3B 108.0
C4 C3 C2 111.2(2)
C4 C3 H3A 109.4
C4 C3 H3B 109.4
C3 C4 H4A 109.4
C3 C4 H4B 109.4
C3 C4 C5 111.0(2)
H4A C4 H4B 108.0
C5 C4 H4A 109.4
C5 C4 H4B 109.4
C4 C5 H5A 108.5
C4 C5 H5B 108.5
C4 C5 C6 115.2(2)
H5A C5 H5B 107.5
C6 C5 H5A 108.5
C6 C5 H5B 108.5
C5 C6 C1 114.0(2)
C5 C6 C19 106.3(2)
C7 C6 C1 102.61(18)
C7 C6 C5 111.1(2)
C7 C6 C19 108.0(2)
C19 C6 C1 114.70(19)
N1 C7 C6 106.60(19)
N1 C7 H7A 110.4
N1 C7 H7B 110.4
C6 C7 H7A 110.4
C6 C7 H7B 110.4
H7A C7 H7B 108.6
N1 C8 C1 103.88(17)
N1 C8 H8 108.8
N1 C8 C9 114.51(17)
C1 C8 H8 108.8
C9 C8 C1 111.89(17)
C9 C8 H8 108.8
C8 C9 H9 107.2
C8 C9 C10 117.69(18)
C8 C9 C14 107.70(17)
C10 C9 H9 107.2
C10 C9 C14 109.40(18)
C14 C9 H9 107.2
C9 C10 H10A 109.7
C9 C10 H10B 109.7
H10A C10 H10B 108.2
C11 C10 C9 109.93(19)
C11 C10 H10A 109.7
C11 C10 H10B 109.7
C10 C11 H11 111.3
C12 C11 C10 110.0(2)
C12 C11 H11 111.3
C17 C11 C10 106.6(2)
C17 C11 H11 111.3
C17 C11 C12 106.2(2)
O2 C12 O3 111.93(18)
O2 C12 C11 114.8(2)
O2 C12 C13 104.71(18)
O3 C12 C11 105.71(18)
O3 C12 C13 111.41(19)
C11 C12 C13 108.39(19)
O4 C13 C12 122.5(2)
O4 C13 C14 124.2(2)
C14 C13 C12 113.18(19)
C13 C14 C9 101.26(18)
C15 C14 C9 112.74(19)
C15 C14 C13 113.38(19)
C18 C14 C9 109.43(19)
C18 C14 C13 105.10(19)
C18 C14 C15 114.0(2)
C14 C15 H15A 109.2
C14 C15 H15B 109.2
H15A C15 H15B 107.9
C16 C15 C14 111.9(2)
C16 C15 H15A 109.2
C16 C15 H15B 109.2
C1 C16 H16A 109.3
C1 C16 H16B 109.3
C15 C16 C1 111.69(19)
C15 C16 H16A 109.3
C15 C16 H16B 109.3
H16A C16 H16B 107.9
C11 C17 H17 122.2
C18 C17 C11 115.5(2)
C18 C17 H17 122.2
C14 C18 H18 122.0
C17 C18 C14 116.0(3)
C17 C18 H18 122.0
C6 C19 H19A 109.5
C6 C19 H19B 109.5
C6 C19 H19C 109.5
H19A C19 H19B 109.5
H19A C19 H19C 109.5
H19B C19 H19C 109.5
C21 C20 S1 119.60(18)
C21 C20 C25 119.4(2)
C25 C20 S1 121.0(2)
C20 C21 H21 119.9
C20 C21 C22 120.2(2)
C22 C21 H21 119.9
C21 C22 H22 119.5
C23 C22 C21 121.1(3)
C23 C22 H22 119.5
C22 C23 C26 121.5(3)
C24 C23 C22 117.6(2)
C24 C23 C26 120.9(3)
C23 C24 H24 119.0
C25 C24 C23 122.0(2)
C25 C24 H24 119.0
C20 C25 H25 120.2
C24 C25 C20 119.7(2)
C24 C25 H25 120.2
C23 C26 H26A 109.5
C23 C26 H26B 109.5
C23 C26 H26C 109.5
H26A C26 H26B 109.5
H26A C26 H26C 109.5
H26B C26 H26C 109.5
O2 C27 H27A 109.5
O2 C27 H27B 109.5
O2 C27 H27C 109.5
H27A C27 H27B 109.5
H27A C27 H27C 109.5
H27B C27 H27C 109.5
O3 C28 H28A 109.5
O3 C28 H28B 109.5
O3 C28 H28C 109.5
H28A C28 H28B 109.5
H28A C28 H28C 109.5
H28B C28 H28C 109.5

loop_
_geom_bond_atom_site_label_1
_geom_bond_atom_site_label_2
_geom_bond_distance
S1 O5 1.432(2)
S1 O6 1.422(2)
S1 N1 1.6393(18)
S1 C20 1.757(2)
O1 C2 1.208(3)
O2 C12 1.399(3)
O2 C27 1.423(3)
O3 C12 1.415(3)
O3 C28 1.425(3)
O4 C13 1.206(3)
N1 C7 1.476(3)
N1 C8 1.493(3)
C1 C2 1.538(3)
C1 C6 1.565(3)
C1 C8 1.551(3)
C1 C16 1.553(3)
C2 C3 1.509(4)
C3 H3A 0.9700
C3 H3B 0.9700
C3 C4 1.502(4)
C4 H4A 0.9700
C4 H4B 0.9700
C4 C5 1.509(4)
C5 H5A 0.9700
C5 H5B 0.9700
C5 C6 1.536(3)
C6 C7 1.511(3)
C6 C19 1.539(3)
C7 H7A 0.9700
C7 H7B 0.9700
C8 H8 0.9800
C8 C9 1.538(3)
C9 H9 0.9800
C9 C10 1.547(3)
C9 C14 1.583(3)
C10 H10A 0.9700
C10 H10B 0.9700
C10 C11 1.541(3)
C11 H11 0.9800
C11 C12 1.520(3)
C11 C17 1.478(4)
C12 C13 1.540(3)
C13 C14 1.520(3)
C14 C15 1.518(3)
C14 C18 1.514(4)
C15 H15A 0.9700
C15 H15B 0.9700
C15 C16 1.509(4)
C16 H16A 0.9700
C16 H16B 0.9700
C17 H17 0.9300
C17 C18 1.316(4)
C18 H18 0.9300
C19 H19A 0.9600
C19 H19B 0.9600
C19 H19C 0.9600
C20 C21 1.362(4)
C20 C25 1.383(3)
C21 H21 0.9300
C21 C22 1.384(4)
C22 H22 0.9300
C22 C23 1.377(4)
C23 C24 1.376(4)
C23 C26 1.505(4)
C24 H24 0.9300
C24 C25 1.367(3)
C25 H25 0.9300
C26 H26A 0.9600
C26 H26B 0.9600
C26 H26C 0.9600
C27 H27A 0.9600
C27 H27B 0.9600
C27 H27C 0.9600
C28 H28A 0.9600
C28 H28B 0.9600
C28 H28C 0.9600

loop_
_geom_torsion_atom_site_label_1
_geom_torsion_atom_site_label_2
_geom_torsion_atom_site_label_3
_geom_torsion_atom_site_label_4
_geom_torsion
S1 N1 C7 C6 -155.56(17)
S1 N1 C8 C1 130.76(16)
S1 N1 C8 C9 -106.9(2)
S1 C20 C21 C22 178.9(2)
S1 C20 C25 C24 179.36(18)
O1 C2 C3 C4 134.0(3)
O2 C12 C13 O4 53.1(3)
O2 C12 C13 C14 -124.1(2)
O3 C12 C13 O4 -68.1(3)
O3 C12 C13 C14 114.8(2)
O4 C13 C14 C9 -114.8(3)
O4 C13 C14 C15 6.2(4)
O4 C13 C14 C18 131.3(3)
O5 S1 N1 C7 -51.55(19)
O5 S1 N1 C8 173.01(16)
O5 S1 C20 C21 -151.9(2)
O5 S1 C20 C25 27.2(2)
O6 S1 N1 C7 178.81(18)
O6 S1 N1 C8 43.37(19)
O6 S1 C20 C21 -21.5(2)
O6 S1 C20 C25 157.64(19)
N1 S1 C20 C21 94.3(2)
N1 S1 C20 C25 -86.6(2)
N1 C8 C9 C10 53.4(3)
N1 C8 C9 C14 177.52(18)
C1 C2 C3 C4 -50.1(3)
C1 C6 C7 N1 29.6(2)
C1 C8 C9 C10 171.2(2)
C1 C8 C9 C14 -64.6(2)
C2 C1 C6 C5 -34.7(3)
C2 C1 C6 C7 85.5(2)
C2 C1 C6 C19 -157.6(2)
C2 C1 C8 N1 -97.2(2)
C2 C1 C8 C9 138.7(2)
C2 C1 C16 C15 -78.3(2)
C2 C3 C4 C5 56.3(3)
C3 C4 C5 C6 -55.7(4)
C4 C5 C6 C1 44.8(3)
C4 C5 C6 C7 -70.5(3)
C4 C5 C6 C19 172.2(3)
C5 C6 C7 N1 151.8(2)
C6 C1 C2 O1 -145.1(2)
C6 C1 C2 C3 38.9(3)
C6 C1 C8 N1 23.8(2)
C6 C1 C8 C9 -100.3(2)
C6 C1 C16 C15 157.53(19)
C7 N1 C8 C1 -5.6(2)
C7 N1 C8 C9 116.8(2)
C8 N1 C7 C6 -15.6(3)
C8 C1 C2 O1 -29.0(3)
C8 C1 C2 C3 155.0(2)
C8 C1 C6 C5 -153.2(2)
C8 C1 C6 C7 -32.9(2)
C8 C1 C6 C19 84.0(2)
C8 C1 C16 C15 39.1(3)
C8 C9 C10 C11 135.9(2)
C8 C9 C14 C13 162.85(18)
C8 C9 C14 C15 41.4(3)
C8 C9 C14 C18 -86.5(2)
C9 C10 C11 C12 52.2(3)
C9 C10 C11 C17 -62.6(3)
C9 C14 C15 C16 19.5(3)
C9 C14 C18 C17 -54.5(3)
C10 C9 C14 C13 -68.1(2)
C10 C9 C14 C15 170.4(2)
C10 C9 C14 C18 42.5(3)
C10 C11 C12 O2 57.6(3)
C10 C11 C12 O3 -178.5(2)
C10 C11 C12 C13 -59.0(3)
C10 C11 C17 C18 56.9(3)
C11 C12 C13 O4 176.0(2)
C11 C12 C13 C14 -1.1(3)
C11 C17 C18 C14 2.6(3)
C12 C11 C17 C18 -60.4(3)
C12 C13 C14 C9 62.3(2)
C12 C13 C14 C15 -176.7(2)
C12 C13 C14 C18 -51.6(3)
C13 C14 C15 C16 -94.8(2)
C13 C14 C18 C17 53.6(3)
C14 C9 C10 C11 12.6(3)
C14 C15 C16 C1 -62.8(3)
C15 C14 C18 C17 178.3(2)
C16 C1 C2 O1 89.6(3)
C16 C1 C2 C3 -86.4(3)
C16 C1 C6 C5 85.2(2)
C16 C1 C6 C7 -154.51(19)
C16 C1 C6 C19 -37.6(3)
C16 C1 C8 N1 147.78(18)
C16 C1 C8 C9 23.7(3)
C17 C11 C12 O2 172.7(2)
C17 C11 C12 O3 -63.5(2)
C17 C11 C12 C13 56.0(2)
C18 C14 C15 C16 145.0(2)
C19 C6 C7 N1 -91.9(2)
C20 S1 N1 C7 63.38(19)
C20 S1 N1 C8 -72.07(18)
C20 C21 C22 C23 1.7(4)
C21 C20 C25 C24 -1.5(4)
C21 C22 C23 C24 -1.3(4)
C21 C22 C23 C26 179.5(3)
C22 C23 C24 C25 -0.5(4)
C23 C24 C25 C20 1.9(4)
C25 C20 C21 C22 -0.3(4)
C26 C23 C24 C25 178.7(2)
C27 O2 C12 O3 -60.0(3)
C27 O2 C12 C11 60.5(3)
C27 O2 C12 C13 179.2(2)
C28 O3 C12 O2 -55.9(3)
C28 O3 C12 C11 178.5(2)
C28 O3 C12 C13 61.0(3)
